data_2228981
loop_
_publ_author_name
'Bazgir, Ayoob'

_publ_section_title
;
 Dimethyl
 2-(1-benzyl-2-oxoindolin-3-ylidene)-1,3-dithiole-4,5-dicarboxylate
;
_journal_coeditor_code BT5465
_journal_issue 2
_journal_name_full 'Acta Crystallographica Section E'
_journal_page_first o482
_journal_paper_doi 10.1107/S1600536811002613
_journal_volume 67
_journal_year 2011
_chemical_formula_iupac 'C22 H17 N1 O5 S2'
_chemical_formula_moiety 'C22 H17 N1 O5 S2'
_chemical_formula_sum 'C22 H17 N O5 S2'
_chemical_formula_weight 439.51
_chemical_name_systematic
;
Dimethyl 2-(1-benzyl-2-oxoindolin-3-ylidene)-1,3-dithiole-4,5-dicarboxylate
;
_space_group_IT_number 15
_symmetry_cell_setting monoclinic
_symmetry_space_group_name_Hall '-C 2yc'
_symmetry_space_group_name_H-M 'C 1 2/c 1'
_atom_sites_solution_hydrogens geom
_atom_sites_solution_primary direct
_atom_sites_solution_secondary difmap
_audit_creation_method 'WinGX routine CIF_UPDATE'
_cell_angle_alpha 90
_cell_angle_beta 101.319(6)
_cell_angle_gamma 90
_cell_formula_units_Z 8
_cell_length_a 28.923(2)
_cell_length_b 9.3615(5)
_cell_length_c 15.0531(12)
_cell_measurement_reflns_used 14881
_cell_measurement_temperature 298(2)
_cell_measurement_theta_max 29.26
_cell_measurement_theta_min 2.29
_cell_volume 3996.5(5)
_computing_cell_refinement 'SAINT (Bruker, 1998)'
_computing_data_collection 'SMART (Bruker, 1998)'
_computing_data_reduction 'SAINT (Bruker, 1998)'
_computing_molecular_graphics 'ORTEP-3 for Windows (Farrugia, 1997)'
_computing_publication_material 'WinGX (Farrugia, 1999)'
_computing_structure_refinement 'SHELXL97 (Sheldrick, 2008)'
_computing_structure_solution 'SHELXS97 (Sheldrick, 2008)'
_diffrn_ambient_temperature 298(2)
_diffrn_detector_area_resol_mean '0.15 mm'
_diffrn_measured_fraction_theta_full 0.987
_diffrn_measured_fraction_theta_max 0.987
_diffrn_measurement_device_type 'Bruker SMART CCD area-detector'
_diffrn_measurement_method '\f and \w'
_diffrn_radiation_monochromator graphite
_diffrn_radiation_type MoK\a
_diffrn_radiation_wavelength 0.71073
_diffrn_reflns_av_R_equivalents 0.0426
_diffrn_reflns_limit_h_max 39
_diffrn_reflns_limit_h_min -39
_diffrn_reflns_limit_k_max 12
_diffrn_reflns_limit_k_min -12
_diffrn_reflns_limit_l_max 20
_diffrn_reflns_limit_l_min -15
_diffrn_reflns_number 14881
_diffrn_reflns_theta_full 29.26
_diffrn_reflns_theta_max 29.26
_diffrn_reflns_theta_min 2.29
_diffrn_standards_number 0
_exptl_absorpt_coefficient_mu 0.302
_exptl_absorpt_correction_T_max 0.900
_exptl_absorpt_correction_T_min 0.869
_exptl_absorpt_correction_type multi-scan
_exptl_absorpt_process_details '(SADABS; Bruker, 1998)'
_exptl_crystal_colour Yellow
_exptl_crystal_density_diffrn 1.461
_exptl_crystal_density_method 'not measured'
_exptl_crystal_description Block
_exptl_crystal_F_000 1824
_exptl_crystal_size_max 0.49
_exptl_crystal_size_mid 0.4
_exptl_crystal_size_min 0.35
_refine_diff_density_max 0.281
_refine_diff_density_min -0.202
_refine_ls_extinction_method none
_refine_ls_goodness_of_fit_ref 1.068
_refine_ls_hydrogen_treatment constr
_refine_ls_matrix_type full
_refine_ls_number_parameters 271
_refine_ls_number_reflns 5379
_refine_ls_number_restraints 0
_refine_ls_restrained_S_all 1.068
_refine_ls_R_factor_all 0.0658
_refine_ls_R_factor_gt 0.0471
_refine_ls_shift/su_max 0.007
_refine_ls_shift/su_mean 0.001
_refine_ls_structure_factor_coef Fsqd
_refine_ls_weighting_details 'calc w=1/[\s^2^(Fo^2^)+(0.0447P)^2^+2.5812P] where P=(Fo^2^+2Fc^2^)/3'
_refine_ls_weighting_scheme calc
_refine_ls_wR_factor_ref 0.1126
_reflns_number_gt 4206
_reflns_number_total 5379
_reflns_threshold_expression I>2\s(I)
_cod_data_source_file bt5465.cif
_cod_data_source_block I
_cod_original_cell_volume 3996.6(5)
_cod_original_sg_symbol_H-M 'C 2/c'
_cod_original_formula_sum 'C22 H17 N1 O5 S2'
_cod_database_code 2228981
_cod_database_fobs_code 2228981

loop_
_symmetry_equiv_pos_as_xyz
'x, y, z'
'-x, y, -z+1/2'
'x+1/2, y+1/2, z'
'-x+1/2, y+1/2, -z+1/2'
'-x, -y, -z'
'x, -y, z-1/2'
'-x+1/2, -y+1/2, -z'
'x+1/2, -y+1/2, z-1/2'

loop_
_atom_site_type_symbol
_atom_site_label
_atom_site_fract_x
_atom_site_fract_y
_atom_site_fract_z
_atom_site_U_iso_or_equiv
_atom_site_adp_type
_atom_site_calc_flag
_atom_site_refinement_flags
_atom_site_occupancy
_atom_site_disorder_assembly
_atom_site_disorder_group
C C1 0.69401(6) 0.1560(2) 0.15830(13) 0.0440(4) Uani d . 1 . .
H H1 0.6678 0.097 0.1428 0.053 Uiso calc R 1 . .
C C2 0.72780(7) 0.1575(2) 0.10498(15) 0.0517(5) Uani d . 1 . .
H H2 0.7243 0.0992 0.0541 0.062 Uiso calc R 1 . .
C C3 0.76654(7) 0.2450(3) 0.12692(16) 0.0553(5) Uani d . 1 . .
H H3 0.7892 0.2459 0.0909 0.066 Uiso calc R 1 . .
C C4 0.77168(7) 0.3309(2) 0.20198(18) 0.0574(6) Uani d . 1 . .
H H4 0.7978 0.3906 0.2165 0.069 Uiso calc R 1 . .
C C5 0.73822(7) 0.3290(2) 0.25619(16) 0.0505(5) Uani d . 1 . .
H H5 0.7422 0.3866 0.3075 0.061 Uiso calc R 1 . .
C C6 0.69882(6) 0.24178(19) 0.23467(12) 0.0387(4) Uani d . 1 . .
C C7 0.66189(6) 0.2389(2) 0.29233(13) 0.0463(4) Uani d . 1 . .
H H7A 0.6588 0.142 0.3132 0.056 Uiso calc R 1 . .
H H7B 0.6722 0.2985 0.3452 0.056 Uiso calc R 1 . .
C C8 0.60243(6) 0.4311(2) 0.22905(13) 0.0405(4) Uani d . 1 . .
C C9 0.62848(7) 0.5531(2) 0.25334(15) 0.0512(5) Uani d . 1 . .
H H9 0.6597 0.548 0.2835 0.061 Uiso calc R 1 . .
C C10 0.60660(8) 0.6838(2) 0.23143(17) 0.0575(5) Uani d . 1 . .
H H10 0.6235 0.7675 0.2473 0.069 Uiso calc R 1 . .
C C11 0.56030(8) 0.6924(2) 0.18661(17) 0.0579(6) Uani d . 1 . .
H H11 0.5464 0.7813 0.173 0.069 Uiso calc R 1 . .
C C12 0.53431(7) 0.5688(2) 0.16160(15) 0.0495(5) Uani d . 1 . .
H H12 0.5031 0.5747 0.1311 0.059 Uiso calc R 1 . .
C C13 0.55522(6) 0.43703(19) 0.18238(13) 0.0400(4) Uani d . 1 . .
C C14 0.53962(6) 0.28985(19) 0.16840(13) 0.0394(4) Uani d . 1 . .
C C15 0.57937(6) 0.1980(2) 0.20878(13) 0.0413(4) Uani d . 1 . .
C C16 0.49754(6) 0.23430(18) 0.12636(12) 0.0371(4) Uani d . 1 . .
C C17 0.41162(6) 0.19850(18) 0.04219(13) 0.0383(4) Uani d . 1 . .
C C18 0.36382(7) 0.2325(2) -0.01156(13) 0.0432(4) Uani d . 1 . .
C C19 0.30976(8) 0.4193(3) -0.0566(2) 0.0695(7) Uani d . 1 . .
H H19A 0.285 0.3699 -0.0351 0.083 Uiso calc R 1 . .
H H19B 0.3077 0.3992 -0.1198 0.083 Uiso calc R 1 . .
H H19C 0.3066 0.5202 -0.0482 0.083 Uiso calc R 1 . .
C C20 0.42817(6) 0.06699(18) 0.06540(13) 0.0375(4) Uani d . 1 . .
C C21 0.40009(6) -0.06847(18) 0.05586(13) 0.0396(4) Uani d . 1 . .
C C22 0.40263(9) -0.3108(2) 0.01813(17) 0.0588(6) Uani d . 1 . .
H H22A 0.3728 -0.3055 -0.0232 0.071 Uiso calc R 1 . .
H H22B 0.3978 -0.3414 0.0765 0.071 Uiso calc R 1 . .
H H22C 0.4227 -0.3779 -0.0043 0.071 Uiso calc R 1 . .
S S1 0.450578(16) 0.33875(5) 0.07467(4) 0.04225(12) Uani d . 1 . .
S S2 0.486715(15) 0.05076(5) 0.12000(4) 0.04242(12) Uani d . 1 . .
O O1 0.58087(5) 0.06729(15) 0.21051(11) 0.0533(4) Uani d . 1 . .
O O2 0.33748(6) 0.14837(16) -0.05296(13) 0.0725(5) Uani d . 1 . .
O O3 0.35496(5) 0.37174(14) -0.00634(11) 0.0525(4) Uani d . 1 . .
O O4 0.36255(5) -0.08135(16) 0.07518(12) 0.0573(4) Uani d . 1 . .
O O5 0.42460(5) -0.17201(14) 0.02619(11) 0.0524(4) Uani d . 1 . .
N N1 0.61588(5) 0.28852(17) 0.24442(12) 0.0434(4) Uani d . 1 . .

loop_
_atom_site_aniso_label
_atom_site_aniso_U_11
_atom_site_aniso_U_22
_atom_site_aniso_U_33
_atom_site_aniso_U_12
_atom_site_aniso_U_13
_atom_site_aniso_U_23
C1 0.0381(9) 0.0446(9) 0.0469(10) -0.0022(7) 0.0021(8) 0.0000(8)
C2 0.0504(11) 0.0573(12) 0.0468(11) 0.0068(9) 0.0084(9) -0.0006(9)
C3 0.0413(10) 0.0644(13) 0.0628(13) 0.0087(9) 0.0166(9) 0.0166(11)
C4 0.0320(9) 0.0552(12) 0.0831(16) -0.0061(8) 0.0068(9) 0.0046(11)
C5 0.0383(9) 0.0501(11) 0.0589(12) -0.0047(8) -0.0011(8) -0.0086(9)
C6 0.0309(7) 0.0408(9) 0.0418(9) 0.0015(7) 0.0007(7) 0.0032(7)
C7 0.0383(9) 0.0576(11) 0.0415(10) -0.0002(8) 0.0040(8) -0.0015(9)
C8 0.0372(8) 0.0424(9) 0.0431(10) -0.0050(7) 0.0105(7) -0.0057(8)
C9 0.0435(10) 0.0526(11) 0.0573(12) -0.0109(9) 0.0092(9) -0.0128(10)
C10 0.0586(12) 0.0452(11) 0.0689(15) -0.0154(9) 0.0131(11) -0.0132(10)
C11 0.0613(13) 0.0379(10) 0.0732(15) -0.0043(9) 0.0100(11) -0.0069(10)
C12 0.0459(10) 0.0418(10) 0.0596(13) -0.0018(8) 0.0071(9) -0.0027(9)
C13 0.0365(8) 0.0414(9) 0.0433(10) -0.0053(7) 0.0104(7) -0.0036(7)
C14 0.0341(8) 0.0379(9) 0.0470(10) -0.0029(7) 0.0095(7) -0.0004(7)
C15 0.0333(8) 0.0435(9) 0.0483(10) -0.0029(7) 0.0111(7) -0.0009(8)
C16 0.0342(8) 0.0344(8) 0.0433(9) -0.0015(6) 0.0091(7) -0.0014(7)
C17 0.0370(8) 0.0330(8) 0.0427(10) -0.0013(6) 0.0026(7) -0.0023(7)
C18 0.0430(9) 0.0373(9) 0.0459(10) -0.0031(7) 0.0003(8) 0.0002(8)
C19 0.0529(12) 0.0568(13) 0.0889(19) 0.0120(10) -0.0108(12) 0.0065(13)
C20 0.0364(8) 0.0334(8) 0.0423(9) -0.0039(6) 0.0064(7) -0.0023(7)
C21 0.0397(9) 0.0334(8) 0.0429(9) -0.0042(7) 0.0011(7) 0.0008(7)
C22 0.0763(15) 0.0299(9) 0.0697(15) -0.0083(9) 0.0127(12) -0.0028(9)
S1 0.0392(2) 0.0304(2) 0.0537(3) -0.00321(17) 0.00062(19) 0.00031(19)
S2 0.0350(2) 0.0320(2) 0.0588(3) -0.00095(16) 0.00545(19) 0.00117(19)
O1 0.0452(7) 0.0397(7) 0.0737(10) -0.0010(6) 0.0083(7) 0.0042(7)
O2 0.0622(9) 0.0455(8) 0.0922(13) -0.0049(7) -0.0281(9) -0.0075(8)
O3 0.0453(7) 0.0376(7) 0.0671(10) 0.0032(5) -0.0078(7) -0.0009(6)
O4 0.0440(7) 0.0472(8) 0.0828(11) -0.0089(6) 0.0174(7) -0.0041(7)
O5 0.0579(8) 0.0310(6) 0.0709(10) -0.0048(6) 0.0192(7) -0.0061(6)
N1 0.0318(7) 0.0463(8) 0.0517(9) -0.0019(6) 0.0068(6) -0.0033(7)

loop_
_atom_type_symbol
_atom_type_description
_atom_type_scat_dispersion_real
_atom_type_scat_dispersion_imag
_atom_type_scat_source
C C 0.0033 0.0016 'International Tables Vol C Tables 4.2.6.8 and 6.1.1.4'
H H 0 0 'International Tables Vol C Tables 4.2.6.8 and 6.1.1.4'
S S 0.1246 0.1234 'International Tables Vol C Tables 4.2.6.8 and 6.1.1.4'
O O 0.0106 0.006 'International Tables Vol C Tables 4.2.6.8 and 6.1.1.4'
N N 0.0061 0.0033 'International Tables Vol C Tables 4.2.6.8 and 6.1.1.4'

loop_
_geom_angle_atom_site_label_1
_geom_angle_atom_site_label_2
_geom_angle_atom_site_label_3
_geom_angle_site_symmetry_1
_geom_angle_site_symmetry_3
_geom_angle
_geom_angle_publ_flag
C2 C1 C6 . . 120.58(18) ?
C2 C1 H1 . . 119.7 ?
C6 C1 H1 . . 119.7 ?
C3 C2 C1 . . 120.2(2) ?
C3 C2 H2 . . 119.9 ?
C1 C2 H2 . . 119.9 ?
C4 C3 C2 . . 119.9(2) ?
C4 C3 H3 . . 120 ?
C2 C3 H3 . . 120 ?
C3 C4 C5 . . 120.24(19) ?
C3 C4 H4 . . 119.9 ?
C5 C4 H4 . . 119.9 ?
C4 C5 C6 . . 120.5(2) ?
C4 C5 H5 . . 119.7 ?
C6 C5 H5 . . 119.7 ?
C1 C6 C5 . . 118.57(18) ?
C1 C6 C7 . . 120.09(16) ?
C5 C6 C7 . . 121.34(18) ?
N1 C7 C6 . . 113.04(16) ?
N1 C7 H7A . . 109 ?
C6 C7 H7A . . 109 ?
N1 C7 H7B . . 109 ?
C6 C7 H7B . . 109 ?
H7A C7 H7B . . 107.8 ?
C9 C8 N1 . . 128.91(17) ?
C9 C8 C13 . . 121.75(18) ?
N1 C8 C13 . . 109.33(15) ?
C8 C9 C10 . . 117.89(19) ?
C8 C9 H9 . . 121.1 ?
C10 C9 H9 . . 121.1 ?
C11 C10 C9 . . 121.45(19) ?
C11 C10 H10 . . 119.3 ?
C9 C10 H10 . . 119.3 ?
C10 C11 C12 . . 120.4(2) ?
C10 C11 H11 . . 119.8 ?
C12 C11 H11 . . 119.8 ?
C13 C12 C11 . . 119.46(19) ?
C13 C12 H12 . . 120.3 ?
C11 C12 H12 . . 120.3 ?
C12 C13 C8 . . 119.08(17) ?
C12 C13 C14 . . 134.76(17) ?
C8 C13 C14 . . 106.16(16) ?
C16 C14 C13 . . 130.87(17) ?
C16 C14 C15 . . 121.66(16) ?
C13 C14 C15 . . 107.46(15) ?
O1 C15 N1 . . 125.82(17) ?
O1 C15 C14 . . 128.00(17) ?
N1 C15 C14 . . 106.17(15) ?
C14 C16 S1 . . 123.04(14) ?
C14 C16 S2 . . 122.44(14) ?
S1 C16 S2 . . 114.52(10) ?
C20 C17 C18 . . 125.59(16) ?
C20 C17 S1 . . 116.20(13) ?
C18 C17 S1 . . 118.16(13) ?
O2 C18 O3 . . 124.74(18) ?
O2 C18 C17 . . 125.09(18) ?
O3 C18 C17 . . 110.17(15) ?
O3 C19 H19A . . 109.5 ?
O3 C19 H19B . . 109.5 ?
H19A C19 H19B . . 109.5 ?
O3 C19 H19C . . 109.5 ?
H19A C19 H19C . . 109.5 ?
H19B C19 H19C . . 109.5 ?
C17 C20 C21 . . 126.35(16) ?
C17 C20 S2 . . 117.91(13) ?
C21 C20 S2 . . 115.54(13) ?
O4 C21 O5 . . 125.71(17) ?
O4 C21 C20 . . 124.68(17) ?
O5 C21 C20 . . 109.56(15) ?
O5 C22 H22A . . 109.5 ?
O5 C22 H22B . . 109.5 ?
H22A C22 H22B . . 109.5 ?
O5 C22 H22C . . 109.5 ?
H22A C22 H22C . . 109.5 ?
H22B C22 H22C . . 109.5 ?
C16 S1 C17 . . 96.21(8) ?
C20 S2 C16 . . 95.02(8) ?
C18 O3 C19 . . 115.73(17) ?
C21 O5 C22 . . 115.50(16) ?
C15 N1 C8 . . 110.87(15) ?
C15 N1 C7 . . 123.44(16) ?
C8 N1 C7 . . 125.68(16) ?

loop_
_geom_bond_atom_site_label_1
_geom_bond_atom_site_label_2
_geom_bond_site_symmetry_2
_geom_bond_distance
_geom_bond_publ_flag
C1 C2 . 1.381(3) ?
C1 C6 . 1.387(3) ?
C1 H1 . 0.93 ?
C2 C3 . 1.375(3) ?
C2 H2 . 0.93 ?
C3 C4 . 1.371(3) ?
C3 H3 . 0.93 ?
C4 C5 . 1.383(3) ?
C4 H4 . 0.93 ?
C5 C6 . 1.387(2) ?
C5 H5 . 0.93 ?
C6 C7 . 1.503(3) ?
C7 N1 . 1.460(2) ?
C7 H7A . 0.97 ?
C7 H7B . 0.97 ?
C8 C9 . 1.377(3) ?
C8 N1 . 1.397(2) ?
C8 C13 . 1.409(2) ?
C9 C10 . 1.387(3) ?
C9 H9 . 0.93 ?
C10 C11 . 1.378(3) ?
C10 H10 . 0.93 ?
C11 C12 . 1.391(3) ?
C11 H11 . 0.93 ?
C12 C13 . 1.382(3) ?
C12 H12 . 0.93 ?
C13 C14 . 1.452(2) ?
C14 C16 . 1.360(2) ?
C14 C15 . 1.469(3) ?
C15 O1 . 1.224(2) ?
C15 N1 . 1.378(2) ?
C16 S1 . 1.7297(18) ?
C16 S2 . 1.7458(18) ?
C17 C20 . 1.342(2) ?
C17 C18 . 1.493(2) ?
C17 S1 . 1.7368(17) ?
C18 O2 . 1.184(2) ?
C18 O3 . 1.334(2) ?
C19 O3 . 1.446(2) ?
C19 H19A . 0.96 ?
C19 H19B . 0.96 ?
C19 H19C . 0.96 ?
C20 C21 . 1.498(2) ?
C20 S2 . 1.7376(18) ?
C21 O4 . 1.184(2) ?
C21 O5 . 1.329(2) ?
C22 O5 . 1.441(2) ?
C22 H22A . 0.96 ?
C22 H22B . 0.96 ?
C22 H22C . 0.96 ?

loop_
_geom_torsion_atom_site_label_1
_geom_torsion_atom_site_label_2
_geom_torsion_atom_site_label_3
_geom_torsion_atom_site_label_4
_geom_torsion_site_symmetry_1
_geom_torsion_site_symmetry_2
_geom_torsion_site_symmetry_3
_geom_torsion_site_symmetry_4
_geom_torsion
_geom_torsion_publ_flag
C6 C1 C2 C3 . . . . -0.4(3) ?
C1 C2 C3 C4 . . . . 0.1(3) ?
C2 C3 C4 C5 . . . . 0.6(3) ?
C3 C4 C5 C6 . . . . -0.9(3) ?
C2 C1 C6 C5 . . . . 0.1(3) ?
C2 C1 C6 C7 . . . . -179.80(18) ?
C4 C5 C6 C1 . . . . 0.5(3) ?
C4 C5 C6 C7 . . . . -179.58(19) ?
C1 C6 C7 N1 . . . . -63.5(2) ?
C5 C6 C7 N1 . . . . 116.6(2) ?
N1 C8 C9 C10 . . . . -178.9(2) ?
C13 C8 C9 C10 . . . . 0.8(3) ?
C8 C9 C10 C11 . . . . -0.1(3) ?
C9 C10 C11 C12 . . . . -0.4(4) ?
C10 C11 C12 C13 . . . . 0.3(4) ?
C11 C12 C13 C8 . . . . 0.4(3) ?
C11 C12 C13 C14 . . . . 179.3(2) ?
C9 C8 C13 C12 . . . . -0.9(3) ?
N1 C8 C13 C12 . . . . 178.79(18) ?
C9 C8 C13 C14 . . . . 179.82(18) ?
N1 C8 C13 C14 . . . . -0.4(2) ?
C12 C13 C14 C16 . . . . 1.8(4) ?
C8 C13 C14 C16 . . . . -179.2(2) ?
C12 C13 C14 C15 . . . . -178.9(2) ?
C8 C13 C14 C15 . . . . 0.2(2) ?
C16 C14 C15 O1 . . . . 0.3(3) ?
C13 C14 C15 O1 . . . . -179.1(2) ?
C16 C14 C15 N1 . . . . 179.60(17) ?
C13 C14 C15 N1 . . . . 0.2(2) ?
C13 C14 C16 S1 . . . . 1.5(3) ?
C15 C14 C16 S1 . . . . -177.74(14) ?
C13 C14 C16 S2 . . . . -178.71(16) ?
C15 C14 C16 S2 . . . . 2.0(3) ?
C20 C17 C18 O2 . . . . -13.2(4) ?
S1 C17 C18 O2 . . . . 164.3(2) ?
C20 C17 C18 O3 . . . . 166.85(19) ?
S1 C17 C18 O3 . . . . -15.7(2) ?
C18 C17 C20 C21 . . . . -10.8(3) ?
S1 C17 C20 C21 . . . . 171.74(15) ?
C18 C17 C20 S2 . . . . 174.62(16) ?
S1 C17 C20 S2 . . . . -2.9(2) ?
C17 C20 C21 O4 . . . . -43.9(3) ?
S2 C20 C21 O4 . . . . 130.81(19) ?
C17 C20 C21 O5 . . . . 138.6(2) ?
S2 C20 C21 O5 . . . . -46.6(2) ?
C14 C16 S1 C17 . . . . -178.17(17) ?
S2 C16 S1 C17 . . . . 2.04(12) ?
C20 C17 S1 C16 . . . . 0.44(17) ?
C18 C17 S1 C16 . . . . -177.23(15) ?
C17 C20 S2 C16 . . . . 3.65(17) ?
C21 C20 S2 C16 . . . . -171.53(14) ?
C14 C16 S2 C20 . . . . 177.01(17) ?
S1 C16 S2 C20 . . . . -3.19(12) ?
O2 C18 O3 C19 . . . . -0.7(3) ?
C17 C18 O3 C19 . . . . 179.30(19) ?
O4 C21 O5 C22 . . . . -0.4(3) ?
C20 C21 O5 C22 . . . . 177.06(17) ?
O1 C15 N1 C8 . . . . 178.81(19) ?
C14 C15 N1 C8 . . . . -0.5(2) ?
O1 C15 N1 C7 . . . . -1.8(3) ?
C14 C15 N1 C7 . . . . 178.90(17) ?
C9 C8 N1 C15 . . . . -179.7(2) ?
C13 C8 N1 C15 . . . . 0.6(2) ?
C9 C8 N1 C7 . . . . 0.9(3) ?
C13 C8 N1 C7 . . . . -178.76(18) ?
C6 C7 N1 C15 . . . . 101.1(2) ?
C6 C7 N1 C8 . . . . -79.6(2) ?

loop_
_cod_related_entry_id
_cod_related_entry_database
_cod_related_entry_code
1 ChemSpider 30656453
